data_7052705
loop_
_publ_author_name
'Duffy, Matthew P.'
'Lin, Yuhan'
'Ting, Liow Yu'
'Mathey, Fran\,cois'

_publ_section_title
;
 Intramolecular [4+2] versus [2+2] cycloadditions in P--X--P-linked
 biphospholes (X = O, S)
;
_journal_issue 10
_journal_name_full 'New Journal of Chemistry'
_journal_page_first 2001
_journal_paper_doi 10.1039/c1nj20087a
_journal_volume 35
_journal_year 2011
_chemical_formula_moiety 'C11 H9 O5 P S W'
_chemical_formula_sum 'C11 H9 O5 P S W'
_chemical_formula_weight 468.06
_chemical_name_systematic
;
?
;
_space_group_IT_number 14
_symmetry_cell_setting monoclinic
_symmetry_space_group_name_Hall '-P 2ybc'
_symmetry_space_group_name_H-M 'P 1 21/c 1'
_atom_sites_solution_hydrogens geom
_atom_sites_solution_primary direct
_atom_sites_solution_secondary difmap
_audit_creation_method SHELXL-97
_cell_angle_alpha 90.00
_cell_angle_beta 112.8780(10)
_cell_angle_gamma 90.00
_cell_formula_units_Z 4
_cell_length_a 6.3749(2)
_cell_length_b 20.3759(6)
_cell_length_c 12.1540(3)
_cell_measurement_reflns_used 9906
_cell_measurement_temperature 103(2)
_cell_measurement_theta_max 40.13
_cell_measurement_theta_min 3.38
_cell_volume 1454.54(7)
_computing_cell_refinement 'Bruker SAINT'
_computing_data_collection 'Bruker APEX2'
_computing_data_reduction 'Bruker SAINT'
_computing_molecular_graphics 'Bruker SHELXTL'
_computing_publication_material 'Bruker SHELXTL'
_computing_structure_refinement 'SHELXL-97 (Sheldrick, 2008)'
_computing_structure_solution 'SHELXS-97 (Sheldrick, 2008)'
_diffrn_ambient_temperature 103(2)
_diffrn_measured_fraction_theta_full 0.999
_diffrn_measured_fraction_theta_max 0.999
_diffrn_measurement_device_type 'Bruker APEX-II CCD'
_diffrn_measurement_method '\f and \w scans'
_diffrn_radiation_monochromator graphite
_diffrn_radiation_source 'fine-focus sealed tube'
_diffrn_radiation_type MoK\a
_diffrn_radiation_wavelength 0.71073
_diffrn_reflns_av_R_equivalents 0.0441
_diffrn_reflns_av_sigmaI/netI 0.0359
_diffrn_reflns_limit_h_max 10
_diffrn_reflns_limit_h_min -10
_diffrn_reflns_limit_k_max 34
_diffrn_reflns_limit_k_min -34
_diffrn_reflns_limit_l_max 20
_diffrn_reflns_limit_l_min -20
_diffrn_reflns_number 32910
_diffrn_reflns_theta_full 37.00
_diffrn_reflns_theta_max 37.00
_diffrn_reflns_theta_min 2.00
_exptl_absorpt_coefficient_mu 8.205
_exptl_absorpt_correction_T_max 0.1922
_exptl_absorpt_correction_T_min 0.1379
_exptl_absorpt_correction_type multi-scan
_exptl_absorpt_process_details sadabs
_exptl_crystal_colour yellow
_exptl_crystal_density_diffrn 2.137
_exptl_crystal_density_method 'not measured'
_exptl_crystal_description block
_exptl_crystal_F_000 880
_exptl_crystal_size_max 0.40
_exptl_crystal_size_mid 0.40
_exptl_crystal_size_min 0.30
_refine_diff_density_max 2.313
_refine_diff_density_min -3.421
_refine_diff_density_rms 0.243
_refine_ls_extinction_method none
_refine_ls_goodness_of_fit_ref 1.150
_refine_ls_hydrogen_treatment mixed
_refine_ls_matrix_type full
_refine_ls_number_parameters 177
_refine_ls_number_reflns 7391
_refine_ls_number_restraints 1
_refine_ls_restrained_S_all 1.150
_refine_ls_R_factor_all 0.0344
_refine_ls_R_factor_gt 0.0285
_refine_ls_shift/su_max 0.004
_refine_ls_shift/su_mean 0.000
_refine_ls_structure_factor_coef Fsqd
_refine_ls_weighting_details 'calc w=1/[\s^2^(Fo^2^)+(0.0220P)^2^+2.3170P] where P=(Fo^2^+2Fc^2^)/3'
_refine_ls_weighting_scheme calc
_refine_ls_wR_factor_gt 0.0630
_refine_ls_wR_factor_ref 0.0653
_reflns_number_gt 6597
_reflns_number_total 7391
_reflns_threshold_expression >2sigma(I)
_cod_data_source_file c1nj20087a.txt
_cod_data_source_block mat62s
_cod_depositor_comments
;
The following automatic conversions were performed:

'_symmetry_cell_setting' value 'Monoclinic' changed to 'monoclinic'
according to /home/saulius/struct/CIF-dictionaries/cif_core.dic
dictionary named 'cif_core.dic' version 2.4.1 from 2010-06-29.

Automatic conversion script
Id: cif_fix_values 1715 2011-07-08 13:25:40Z adriana 
;
_cod_original_sg_symbol_H-M P2(1)/c
_cod_database_code 7052705

loop_
_symmetry_equiv_pos_as_xyz
'x, y, z'
'-x, y+1/2, -z+1/2'
'-x, -y, -z'
'x, -y-1/2, z-1/2'

loop_
_atom_site_label
_atom_site_type_symbol
_atom_site_fract_x
_atom_site_fract_y
_atom_site_fract_z
_atom_site_U_iso_or_equiv
_atom_site_adp_type
_atom_site_occupancy
_atom_site_symmetry_multiplicity
_atom_site_calc_flag
_atom_site_refinement_flags
W1 W 0.952161(15) 0.853055(4) 0.849893(8) 0.00717(3) Uani 1 1 d .
S1 S 1.10087(13) 0.91938(3) 0.59157(6) 0.01653(12) Uani 1 1 d D
H1S H 1.013(8) 0.8660(13) 0.572(4) 0.025 Uiso 1 1 d D
P1 P 0.97520(11) 0.94572(3) 0.72235(5) 0.00781(10) Uani 1 1 d .
O1 O 1.3176(4) 0.92020(14) 1.0803(2) 0.0258(5) Uani 1 1 d .
O2 O 0.5741(4) 0.92795(11) 0.9109(2) 0.0208(4) Uani 1 1 d .
O3 O 0.5660(4) 0.78697(13) 0.6232(2) 0.0232(5) Uani 1 1 d .
O4 O 1.3479(4) 0.77454(11) 0.8095(3) 0.0243(5) Uani 1 1 d .
O5 O 0.9057(5) 0.73517(11) 1.0057(2) 0.0273(5) Uani 1 1 d .
C1 C 1.1887(5) 0.89647(13) 0.9966(2) 0.0132(4) Uani 1 1 d .
C2 C 0.7079(4) 0.90193(12) 0.8860(2) 0.0119(4) Uani 1 1 d .
C3 C 0.7060(5) 0.81113(13) 0.7029(2) 0.0128(4) Uani 1 1 d .
C4 C 1.2050(5) 0.80325(13) 0.8218(3) 0.0138(4) Uani 1 1 d .
C5 C 0.9231(5) 0.77807(13) 0.9490(3) 0.0145(4) Uani 1 1 d .
C6 C 1.1312(4) 1.01975(12) 0.7791(2) 0.0114(4) Uani 1 1 d .
H6 H 1.2900 1.0218 0.8260 0.014 Uiso 1 1 calc R
C7 C 0.9921(5) 1.07195(12) 0.7460(2) 0.0112(4) Uani 1 1 d .
C8 C 1.0647(6) 1.14181(13) 0.7755(3) 0.0203(6) Uani 1 1 d .
H8A H 1.2233 1.1431 0.8328 0.031 Uiso 1 1 calc R
H8B H 0.9671 1.1630 0.8105 0.031 Uiso 1 1 calc R
H8C H 1.0513 1.1651 0.7025 0.031 Uiso 1 1 calc R
C9 C 0.5699(5) 1.10658(15) 0.6323(3) 0.0198(5) Uani 1 1 d .
H9A H 0.6018 1.1376 0.5792 0.030 Uiso 1 1 calc R
H9B H 0.5674 1.1301 0.7022 0.030 Uiso 1 1 calc R
H9C H 0.4216 1.0858 0.5896 0.030 Uiso 1 1 calc R
C10 C 0.7513(4) 1.05500(12) 0.6722(2) 0.0112(4) Uani 1 1 d .
C11 C 0.7166(4) 0.99068(12) 0.6474(2) 0.0102(4) Uani 1 1 d .
H11 H 0.5755 0.9717 0.5974 0.012 Uiso 1 1 calc R

loop_
_atom_site_aniso_label
_atom_site_aniso_U_11
_atom_site_aniso_U_22
_atom_site_aniso_U_33
_atom_site_aniso_U_23
_atom_site_aniso_U_13
_atom_site_aniso_U_12
W1 0.00886(4) 0.00506(4) 0.00849(4) 0.00118(3) 0.00436(3) 0.00001(3)
S1 0.0242(3) 0.0155(3) 0.0149(3) 0.0022(2) 0.0130(2) 0.0044(2)
P1 0.0096(2) 0.0054(2) 0.0083(2) 0.00015(18) 0.00338(19) -0.00053(18)
O1 0.0234(11) 0.0380(13) 0.0139(9) -0.0058(9) 0.0050(8) -0.0110(10)
O2 0.0181(10) 0.0215(10) 0.0278(11) 0.0007(8) 0.0143(9) 0.0054(8)
O3 0.0217(11) 0.0306(12) 0.0148(9) -0.0062(8) 0.0045(8) -0.0077(9)
O4 0.0204(10) 0.0139(9) 0.0457(15) 0.0016(9) 0.0208(10) 0.0037(8)
O5 0.0446(16) 0.0145(9) 0.0315(12) 0.0090(9) 0.0244(12) 0.0027(10)
C1 0.0124(10) 0.0160(11) 0.0118(10) 0.0011(8) 0.0053(8) -0.0020(8)
C2 0.0112(10) 0.0114(9) 0.0135(10) 0.0021(8) 0.0052(8) 0.0000(8)
C3 0.0138(10) 0.0125(10) 0.0137(10) 0.0000(8) 0.0071(8) -0.0012(8)
C4 0.0139(10) 0.0100(9) 0.0200(12) 0.0013(8) 0.0094(9) -0.0005(8)
C5 0.0189(12) 0.0107(10) 0.0173(11) -0.0003(8) 0.0106(9) 0.0000(8)
C6 0.0124(10) 0.0079(9) 0.0124(10) 0.0002(7) 0.0031(8) -0.0020(7)
C7 0.0146(10) 0.0075(9) 0.0101(9) -0.0003(7) 0.0032(8) -0.0012(7)
C8 0.0288(15) 0.0062(10) 0.0216(13) -0.0003(9) 0.0050(11) -0.0015(9)
C9 0.0220(13) 0.0166(12) 0.0158(11) -0.0001(9) 0.0021(10) 0.0089(10)
C10 0.0168(10) 0.0088(9) 0.0069(8) 0.0013(7) 0.0032(8) 0.0031(8)
C11 0.0088(9) 0.0111(9) 0.0088(9) 0.0004(7) 0.0013(7) 0.0006(7)

loop_
_atom_type_symbol
_atom_type_description
_atom_type_scat_dispersion_real
_atom_type_scat_dispersion_imag
_atom_type_scat_source
C C 0.0033 0.0016 'International Tables Vol C Tables 4.2.6.8 and 6.1.1.4'
H H 0.0000 0.0000 'International Tables Vol C Tables 4.2.6.8 and 6.1.1.4'
O O 0.0106 0.0060 'International Tables Vol C Tables 4.2.6.8 and 6.1.1.4'
P P 0.1023 0.0942 'International Tables Vol C Tables 4.2.6.8 and 6.1.1.4'
S S 0.1246 0.1234 'International Tables Vol C Tables 4.2.6.8 and 6.1.1.4'
W W -0.8490 6.8722 'International Tables Vol C Tables 4.2.6.8 and 6.1.1.4'

loop_
_geom_angle_atom_site_label_1
_geom_angle_atom_site_label_2
_geom_angle_atom_site_label_3
_geom_angle
C5 W1 C2 89.18(11)
C5 W1 C1 90.84(11)
C2 W1 C1 88.08(11)
C5 W1 C4 89.15(11)
C2 W1 C4 177.38(11)
C1 W1 C4 89.91(11)
C5 W1 C3 89.30(11)
C2 W1 C3 90.07(11)
C1 W1 C3 178.15(11)
C4 W1 C3 91.94(11)
C5 W1 P1 178.15(9)
C2 W1 P1 89.92(7)
C1 W1 P1 90.75(8)
C4 W1 P1 91.80(8)
C3 W1 P1 89.08(7)
P1 S1 H1S 96(2)
C6 P1 C11 91.63(12)
C6 P1 S1 100.83(9)
C11 P1 S1 106.89(9)
C6 P1 W1 123.97(9)
C11 P1 W1 116.08(9)
S1 P1 W1 114.14(3)
O1 C1 W1 178.2(2)
O2 C2 W1 177.1(2)
O3 C3 W1 178.0(2)
O4 C4 W1 177.8(3)
O5 C5 W1 179.8(3)
C7 C6 P1 110.41(19)
C7 C6 H6 124.8
P1 C6 H6 124.8
C6 C7 C10 113.8(2)
C6 C7 C8 125.1(3)
C10 C7 C8 121.1(2)
C7 C8 H8A 109.5
C7 C8 H8B 109.5
H8A C8 H8B 109.5
C7 C8 H8C 109.5
H8A C8 H8C 109.5
H8B C8 H8C 109.5
C10 C9 H9A 109.5
C10 C9 H9B 109.5
H9A C9 H9B 109.5
C10 C9 H9C 109.5
H9A C9 H9C 109.5
H9B C9 H9C 109.5
C11 C10 C7 113.8(2)
C11 C10 C9 125.0(3)
C7 C10 C9 121.3(2)
C10 C11 P1 110.22(19)
C10 C11 H11 124.9
P1 C11 H11 124.9

loop_
_geom_bond_atom_site_label_1
_geom_bond_atom_site_label_2
_geom_bond_distance
W1 C5 1.999(3)
W1 C2 2.035(3)
W1 C1 2.036(3)
W1 C4 2.043(3)
W1 C3 2.050(3)
W1 P1 2.4832(6)
S1 P1 2.1087(9)
S1 H1S 1.203(19)
P1 C6 1.791(2)
P1 C11 1.794(2)
O1 C1 1.137(3)
O2 C2 1.140(3)
O3 C3 1.143(3)
O4 C4 1.140(3)
O5 C5 1.144(3)
C6 C7 1.342(4)
C6 H6 0.9500
C7 C10 1.487(4)
C7 C8 1.497(4)
C8 H8A 0.9800
C8 H8B 0.9800
C8 H8C 0.9800
C9 C10 1.497(4)
C9 H9A 0.9800
C9 H9B 0.9800
C9 H9C 0.9800
C10 C11 1.344(3)
C11 H11 0.9500
